data_1505301
loop_
_publ_author_name
'Zhang, Yanzhong'
'Petersen, Jeffrey L.'
'Wang, Kung K.'

_publ_section_title
;
 Synthesis and structures of diindeno-fused
 1,12-diphenylbenzo[c]phenanthrene and 1,14-diphenyl[5]helicene bearing
 severe helical twists.
;
_journal_issue 6
_journal_name_full 'Organic letters'
_journal_page_first 1025
_journal_page_last 1028
_journal_paper_doi 10.1021/ol063056s
_journal_volume 9
_journal_year 2007
_chemical_formula_sum 'C52 H44'
_chemical_formula_weight 668.87
_chemical_name_systematic
; 
 ? 
;
_space_group_IT_number 2
_symmetry_cell_setting triclinic
_symmetry_space_group_name_Hall '-P 1'
_symmetry_space_group_name_H-M 'P -1'
_atom_sites_solution_hydrogens geom
_atom_sites_solution_primary direct
_atom_sites_solution_secondary difmap
_audit_creation_method SHELXL-97
_cell_angle_alpha 96.2450(10)
_cell_angle_beta 103.0610(10)
_cell_angle_gamma 103.8060(10)
_cell_formula_units_Z 2
_cell_length_a 9.4794(6)
_cell_length_b 12.9657(9)
_cell_length_c 16.3977(11)
_cell_measurement_reflns_used 5090
_cell_measurement_temperature 295(2)
_cell_measurement_theta_max 27.27
_cell_measurement_theta_min 2.25
_cell_volume 1878.1(2)
_computing_structure_refinement 'SHELXL-97 (Sheldrick, 1997)'
_computing_structure_solution 'SHELXS-97 (Sheldrick, 1990)'
_diffrn_ambient_temperature 295(2)
_diffrn_measured_fraction_theta_full 0.966
_diffrn_measured_fraction_theta_max 0.966
_diffrn_radiation_monochromator graphite
_diffrn_radiation_source 'fine-focus sealed tube'
_diffrn_radiation_type MoK\a
_diffrn_radiation_wavelength 0.71073
_diffrn_reflns_av_R_equivalents 0.0446
_diffrn_reflns_av_sigmaI/netI 0.0897
_diffrn_reflns_limit_h_max 10
_diffrn_reflns_limit_h_min -12
_diffrn_reflns_limit_k_max 16
_diffrn_reflns_limit_k_min -16
_diffrn_reflns_limit_l_max 20
_diffrn_reflns_limit_l_min -21
_diffrn_reflns_number 13355
_diffrn_reflns_theta_full 27.52
_diffrn_reflns_theta_max 27.52
_diffrn_reflns_theta_min 1.91
_exptl_absorpt_coefficient_mu 0.067
_exptl_absorpt_correction_type semi-empirical
_exptl_absorpt_process_details SADABS
_exptl_crystal_density_diffrn 1.183
_exptl_crystal_density_method 'not measured'
_exptl_crystal_F_000 712
_exptl_crystal_size_max 0.46
_exptl_crystal_size_mid 0.30
_exptl_crystal_size_min 0.18
_refine_diff_density_max 0.186
_refine_diff_density_min -0.152
_refine_diff_density_rms 0.038
_refine_ls_extinction_coef 0.0002(14)
_refine_ls_extinction_expression Fc^*^=kFc[1+0.001xFc^2^\l^3^/sin(2\q)]^-1/4^
_refine_ls_extinction_method SHELXL
_refine_ls_goodness_of_fit_ref 1.011
_refine_ls_hydrogen_treatment 'riding model'
_refine_ls_matrix_type full
_refine_ls_number_parameters 476
_refine_ls_number_reflns 8349
_refine_ls_number_restraints 0
_refine_ls_restrained_S_all 1.011
_refine_ls_R_factor_all 0.1164
_refine_ls_R_factor_gt 0.0648
_refine_ls_shift/su_max 0.001
_refine_ls_shift/su_mean 0.000
_refine_ls_structure_factor_coef Fsqd
_refine_ls_weighting_details 'calc w=1/[\s^2^(Fo^2^)+(0.0831P)^2^+0.0154P] where P=(Fo^2^+2Fc^2^)/3'
_refine_ls_weighting_scheme calc
_refine_ls_wR_factor_gt 0.1594
_refine_ls_wR_factor_ref 0.1903
_reflns_number_gt 4796
_reflns_number_total 8349
_reflns_threshold_expression >2sigma(I)
_cod_data_source_file ol063056ssi20061218_034204.cif
_cod_data_source_block zh408ccd
_cod_depositor_comments
;
The following automatic conversions were performed:

'_symmetry_cell_setting' value 'Triclinic' changed to 'triclinic'
according to /home/saulius/struct/CIF-dictionaries/cif_core.dic
dictionary named 'cif_core.dic' version 2.4.1 from 2010-06-29.

Automatic conversion script
Id: cif_fix_values 1715 2011-07-08 13:25:40Z adriana 
;
_cod_original_sg_symbol_H-M P(-1)
_cod_database_code 1505301

loop_
_symmetry_equiv_pos_as_xyz
'x, y, z'
'-x, -y, -z'

loop_
_atom_site_label
_atom_site_type_symbol
_atom_site_fract_x
_atom_site_fract_y
_atom_site_fract_z
_atom_site_U_iso_or_equiv
_atom_site_adp_type
_atom_site_occupancy
_atom_site_symmetry_multiplicity
_atom_site_calc_flag
_atom_site_refinement_flags
C1 C 0.7115(2) 0.95288(17) 0.22966(13) 0.0512(5) Uani 1 1 d .
C2 C 0.7365(2) 1.04353(18) 0.18865(15) 0.0605(6) Uani 1 1 d .
H2 H 0.6598 1.0766 0.1735 0.073 Uiso 1 1 calc R
C3 C 0.8697(2) 1.08298(18) 0.17108(15) 0.0603(6) Uani 1 1 d .
H3 H 0.8883 1.1492 0.1528 0.072 Uiso 1 1 calc R
C4 C 0.9829(2) 1.02628(17) 0.17965(13) 0.0510(5) Uani 1 1 d .
C5 C 1.1194(2) 1.06121(18) 0.15343(13) 0.0532(5) Uani 1 1 d .
C6 C 1.18213(19) 0.97991(18) 0.13042(12) 0.0534(5) Uani 1 1 d .
C7 C 1.3032(2) 0.9835(2) 0.08266(15) 0.0680(7) Uani 1 1 d .
H7A H 1.2795 1.0139 0.0314 0.082 Uiso 1 1 calc R
H7B H 1.4008 1.0259 0.1181 0.082 Uiso 1 1 calc R
C8 C 1.3014(2) 0.8692(2) 0.06180(14) 0.0655(6) Uani 1 1 d .
C9 C 1.3892(3) 0.8275(3) 0.01731(18) 0.0870(9) Uani 1 1 d .
H9 H 1.4605 0.8732 -0.0026 0.104 Uiso 1 1 calc R
C10 C 1.3702(3) 0.7190(3) 0.0031(2) 0.1020(10) Uani 1 1 d .
H10 H 1.4298 0.6907 -0.0261 0.122 Uiso 1 1 calc R
C11 C 1.2630(3) 0.6508(3) 0.03163(19) 0.0934(9) Uani 1 1 d .
H11 H 1.2495 0.5767 0.0205 0.112 Uiso 1 1 calc R
C12 C 1.1751(3) 0.6918(2) 0.07682(16) 0.0743(7) Uani 1 1 d .
H12 H 1.1030 0.6454 0.0957 0.089 Uiso 1 1 calc R
C13 C 1.1957(2) 0.8021(2) 0.09352(13) 0.0579(6) Uani 1 1 d .
C14 C 1.1227(2) 0.87105(18) 0.13832(12) 0.0519(5) Uani 1 1 d .
C15 C 1.01168(19) 0.84294(17) 0.18075(12) 0.0479(5) Uani 1 1 d .
C16 C 0.94663(18) 0.92488(16) 0.20617(12) 0.0461(5) Uani 1 1 d .
C17 C 0.82693(19) 0.90297(15) 0.24904(12) 0.0457(5) Uani 1 1 d .
C18 C 0.82145(19) 0.83153(15) 0.31062(12) 0.0445(4) Uani 1 1 d .
C19 C 0.95404(18) 0.82946(16) 0.37154(12) 0.0447(4) Uani 1 1 d .
C20 C 0.9384(2) 0.75700(17) 0.42657(13) 0.0485(5) Uani 1 1 d .
C21 C 1.0463(2) 0.74631(18) 0.50334(13) 0.0536(5) Uani 1 1 d .
C22 C 1.1902(2) 0.8092(2) 0.54855(14) 0.0650(6) Uani 1 1 d .
H22 H 1.2368 0.8698 0.5293 0.078 Uiso 1 1 calc R
C23 C 1.2623(3) 0.7804(3) 0.62216(17) 0.0823(8) Uani 1 1 d .
H23 H 1.3580 0.8222 0.6523 0.099 Uiso 1 1 calc R
C24 C 1.1952(3) 0.6917(3) 0.6513(2) 0.0959(9) Uani 1 1 d .
H24 H 1.2463 0.6731 0.7005 0.115 Uiso 1 1 calc R
C25 C 1.0529(3) 0.6295(3) 0.60853(19) 0.0908(9) Uani 1 1 d .
H25 H 1.0075 0.5691 0.6285 0.109 Uiso 1 1 calc R
C26 C 0.9781(3) 0.6581(2) 0.53528(15) 0.0658(6) Uani 1 1 d .
C27 C 0.8215(3) 0.6061(2) 0.48223(16) 0.0673(6) Uani 1 1 d .
H27A H 0.7496 0.6035 0.5162 0.081 Uiso 1 1 calc R
H27B H 0.8118 0.5334 0.4553 0.081 Uiso 1 1 calc R
C28 C 0.7982(2) 0.67838(16) 0.41658(13) 0.0508(5) Uani 1 1 d .
C29 C 0.6657(2) 0.68417(16) 0.36253(13) 0.0500(5) Uani 1 1 d .
C30 C 0.67854(19) 0.77386(16) 0.31800(12) 0.0473(5) Uani 1 1 d .
C31 C 0.5570(2) 0.81936(18) 0.28680(14) 0.0549(5) Uani 1 1 d .
H31 H 0.4612 0.7853 0.2908 0.066 Uiso 1 1 calc R
C32 C 0.5761(2) 0.90924(18) 0.25201(14) 0.0570(6) Uani 1 1 d .
H32 H 0.4994 0.9433 0.2424 0.068 Uiso 1 1 calc R
C33 C 1.1869(2) 1.18148(19) 0.15227(16) 0.0657(6) Uani 1 1 d .
C34 C 1.1664(3) 1.2535(2) 0.2273(2) 0.0966(9) Uani 1 1 d .
H34A H 1.2168 1.2366 0.2798 0.145 Uiso 1 1 calc R
H34B H 1.0611 1.2410 0.2240 0.145 Uiso 1 1 calc R
H34C H 1.2086 1.3279 0.2250 0.145 Uiso 1 1 calc R
C35 C 1.1177(4) 1.2113(3) 0.0673(2) 0.1156(12) Uani 1 1 d .
H35A H 1.1618 1.2862 0.0674 0.173 Uiso 1 1 calc R
H35B H 1.0111 1.1985 0.0593 0.173 Uiso 1 1 calc R
H35C H 1.1368 1.1681 0.0218 0.173 Uiso 1 1 calc R
C36 C 1.3582(3) 1.2111(2) 0.1660(2) 0.1016(10) Uani 1 1 d .
H36A H 1.3816 1.1819 0.1159 0.152 Uiso 1 1 calc R
H36B H 1.4026 1.1818 0.2135 0.152 Uiso 1 1 calc R
H36C H 1.3975 1.2881 0.1771 0.152 Uiso 1 1 calc R
C37 C 0.9403(2) 0.72763(18) 0.18259(13) 0.0563(5) Uani 1 1 d .
C38 C 0.7923(3) 0.6809(2) 0.13509(17) 0.0742(7) Uani 1 1 d .
H38 H 0.7389 0.7225 0.1051 0.089 Uiso 1 1 calc R
C39 C 0.7245(4) 0.5734(3) 0.1323(2) 0.1057(11) Uani 1 1 d .
H39 H 0.6258 0.5430 0.1000 0.127 Uiso 1 1 calc R
C40 C 0.8008(6) 0.5113(3) 0.1764(3) 0.1269(15) Uani 1 1 d .
H40 H 0.7544 0.4389 0.1742 0.152 Uiso 1 1 calc R
C41 C 0.9455(5) 0.5560(3) 0.2236(2) 0.1167(13) Uani 1 1 d .
H41 H 0.9975 0.5140 0.2541 0.140 Uiso 1 1 calc R
C42 C 1.0151(3) 0.6631(2) 0.22636(16) 0.0790(7) Uani 1 1 d .
H42 H 1.1142 0.6923 0.2583 0.095 Uiso 1 1 calc R
C43 C 1.09550(19) 0.91786(17) 0.38569(12) 0.0470(5) Uani 1 1 d .
C44 C 1.0940(2) 1.02303(18) 0.41110(14) 0.0573(5) Uani 1 1 d .
H44 H 1.0041 1.0372 0.4157 0.069 Uiso 1 1 calc R
C45 C 1.2224(2) 1.1065(2) 0.42956(17) 0.0733(7) Uani 1 1 d .
H45 H 1.2190 1.1764 0.4467 0.088 Uiso 1 1 calc R
C46 C 1.3555(2) 1.0873(2) 0.42287(17) 0.0781(8) Uani 1 1 d .
H46 H 1.4425 1.1441 0.4354 0.094 Uiso 1 1 calc R
C47 C 1.3602(2) 0.9846(2) 0.39777(16) 0.0708(7) Uani 1 1 d .
H47 H 1.4506 0.9715 0.3931 0.085 Uiso 1 1 calc R
C48 C 1.2321(2) 0.90057(19) 0.37940(14) 0.0591(6) Uani 1 1 d .
H48 H 1.2367 0.8309 0.3625 0.071 Uiso 1 1 calc R
C49 C 0.5110(2) 0.60220(18) 0.35039(15) 0.0614(6) Uani 1 1 d .
C50 C 0.5227(3) 0.4917(2) 0.3704(2) 0.0903(9) Uani 1 1 d .
H50A H 0.5890 0.4673 0.3413 0.136 Uiso 1 1 calc R
H50B H 0.4247 0.4412 0.3521 0.136 Uiso 1 1 calc R
H50C H 0.5616 0.4970 0.4306 0.136 Uiso 1 1 calc R
C51 C 0.4244(3) 0.6458(2) 0.40963(18) 0.0783(7) Uani 1 1 d .
H51A H 0.3276 0.5956 0.4009 0.118 Uiso 1 1 calc R
H51B H 0.4115 0.7140 0.3969 0.118 Uiso 1 1 calc R
H51C H 0.4805 0.6547 0.4678 0.118 Uiso 1 1 calc R
C52 C 0.4180(3) 0.5783(2) 0.25642(18) 0.0836(8) Uani 1 1 d .
H52A H 0.4710 0.5476 0.2212 0.125 Uiso 1 1 calc R
H52B H 0.4031 0.6441 0.2390 0.125 Uiso 1 1 calc R
H52C H 0.3221 0.5284 0.2507 0.125 Uiso 1 1 calc R

loop_
_atom_site_aniso_label
_atom_site_aniso_U_11
_atom_site_aniso_U_22
_atom_site_aniso_U_33
_atom_site_aniso_U_23
_atom_site_aniso_U_13
_atom_site_aniso_U_12
C1 0.0482(10) 0.0558(13) 0.0494(12) 0.0141(10) 0.0101(9) 0.0139(9)
C2 0.0499(10) 0.0619(14) 0.0730(16) 0.0250(12) 0.0127(10) 0.0184(10)
C3 0.0565(11) 0.0551(13) 0.0679(15) 0.0239(11) 0.0125(11) 0.0101(10)
C4 0.0467(9) 0.0548(13) 0.0462(12) 0.0138(10) 0.0092(9) 0.0046(9)
C5 0.0454(9) 0.0637(14) 0.0420(11) 0.0165(10) 0.0050(9) 0.0017(9)
C6 0.0429(9) 0.0694(15) 0.0406(11) 0.0143(10) 0.0093(9) 0.0011(10)
C7 0.0514(11) 0.0905(19) 0.0592(15) 0.0204(13) 0.0189(10) 0.0063(11)
C8 0.0546(11) 0.0925(19) 0.0492(13) 0.0125(12) 0.0190(10) 0.0141(12)
C9 0.0746(15) 0.120(3) 0.0733(18) 0.0118(17) 0.0417(14) 0.0209(16)
C10 0.0949(19) 0.132(3) 0.094(2) 0.004(2) 0.0558(18) 0.037(2)
C11 0.108(2) 0.100(2) 0.085(2) 0.0041(17) 0.0475(17) 0.0387(18)
C12 0.0800(15) 0.087(2) 0.0626(16) 0.0075(13) 0.0318(13) 0.0258(14)
C13 0.0509(10) 0.0776(17) 0.0439(12) 0.0077(11) 0.0140(9) 0.0145(11)
C14 0.0464(9) 0.0667(14) 0.0394(11) 0.0098(10) 0.0108(9) 0.0096(9)
C15 0.0468(9) 0.0552(12) 0.0391(11) 0.0101(9) 0.0103(8) 0.0091(9)
C16 0.0418(9) 0.0542(12) 0.0387(11) 0.0111(9) 0.0080(8) 0.0075(8)
C17 0.0449(9) 0.0464(11) 0.0452(11) 0.0103(9) 0.0123(8) 0.0098(8)
C18 0.0467(9) 0.0476(11) 0.0432(11) 0.0097(9) 0.0167(8) 0.0150(8)
C19 0.0452(9) 0.0517(12) 0.0419(11) 0.0082(9) 0.0162(8) 0.0170(8)
C20 0.0528(10) 0.0547(12) 0.0447(11) 0.0114(9) 0.0173(9) 0.0215(9)
C21 0.0607(11) 0.0618(14) 0.0472(12) 0.0157(10) 0.0176(10) 0.0274(10)
C22 0.0638(12) 0.0854(18) 0.0525(14) 0.0218(12) 0.0147(11) 0.0287(12)
C23 0.0749(15) 0.117(2) 0.0601(16) 0.0291(16) 0.0107(13) 0.0366(16)
C24 0.098(2) 0.130(3) 0.0708(19) 0.0473(19) 0.0125(16) 0.049(2)
C25 0.103(2) 0.099(2) 0.082(2) 0.0488(17) 0.0198(17) 0.0389(17)
C26 0.0778(14) 0.0691(16) 0.0623(15) 0.0279(12) 0.0208(12) 0.0321(12)
C27 0.0782(14) 0.0613(15) 0.0698(16) 0.0252(12) 0.0245(13) 0.0218(12)
C28 0.0607(11) 0.0480(12) 0.0509(12) 0.0144(9) 0.0226(10) 0.0181(9)
C29 0.0530(10) 0.0491(12) 0.0491(12) 0.0090(9) 0.0202(9) 0.0094(9)
C30 0.0490(10) 0.0503(12) 0.0437(11) 0.0083(9) 0.0179(9) 0.0101(9)
C31 0.0407(9) 0.0655(14) 0.0600(14) 0.0166(11) 0.0176(9) 0.0103(9)
C32 0.0458(10) 0.0657(15) 0.0640(14) 0.0185(11) 0.0158(10) 0.0188(10)
C33 0.0584(12) 0.0631(15) 0.0623(15) 0.0196(12) 0.0070(11) -0.0041(11)
C34 0.0938(18) 0.0639(18) 0.117(3) 0.0063(17) 0.0291(18) -0.0046(14)
C35 0.126(2) 0.100(2) 0.095(2) 0.0552(19) -0.0034(19) -0.0059(19)
C36 0.0689(15) 0.081(2) 0.131(3) 0.0088(19) 0.0250(17) -0.0175(14)
C37 0.0714(13) 0.0548(13) 0.0487(13) 0.0107(10) 0.0313(11) 0.0129(11)
C38 0.0758(15) 0.0666(17) 0.0730(17) -0.0042(13) 0.0316(13) 0.0016(12)
C39 0.126(2) 0.073(2) 0.099(2) -0.0141(19) 0.055(2) -0.0202(19)
C40 0.219(5) 0.058(2) 0.100(3) 0.007(2) 0.080(3) -0.001(3)
C41 0.225(4) 0.063(2) 0.072(2) 0.0234(16) 0.051(3) 0.039(3)
C42 0.121(2) 0.0661(17) 0.0601(16) 0.0175(13) 0.0327(15) 0.0335(16)
C43 0.0465(9) 0.0595(13) 0.0383(11) 0.0119(9) 0.0136(8) 0.0172(9)
C44 0.0500(10) 0.0613(14) 0.0602(14) 0.0032(11) 0.0184(10) 0.0140(10)
C45 0.0656(13) 0.0666(16) 0.0772(17) -0.0093(13) 0.0210(12) 0.0060(12)
C46 0.0565(12) 0.086(2) 0.0770(18) -0.0102(14) 0.0245(12) -0.0054(12)
C47 0.0453(10) 0.098(2) 0.0653(16) -0.0030(14) 0.0202(10) 0.0150(12)
C48 0.0493(10) 0.0706(15) 0.0596(14) 0.0061(11) 0.0185(10) 0.0190(10)
C49 0.0615(12) 0.0522(13) 0.0669(15) 0.0159(11) 0.0201(11) 0.0031(10)
C50 0.0895(17) 0.0575(16) 0.109(2) 0.0218(15) 0.0157(16) -0.0015(14)
C51 0.0663(13) 0.0833(18) 0.089(2) 0.0247(15) 0.0376(13) 0.0070(13)
C52 0.0753(14) 0.0755(18) 0.0793(19) 0.0097(14) 0.0091(14) -0.0061(13)

loop_
_atom_type_symbol
_atom_type_description
_atom_type_scat_dispersion_real
_atom_type_scat_dispersion_imag
_atom_type_scat_source
C C 0.0033 0.0016 'International Tables Vol C Tables 4.2.6.8 and 6.1.1.4'
H H 0.0000 0.0000 'International Tables Vol C Tables 4.2.6.8 and 6.1.1.4'

loop_
_geom_angle_atom_site_label_1
_geom_angle_atom_site_label_2
_geom_angle_atom_site_label_3
_geom_angle
C17 C1 C2 117.98(17)
C17 C1 C32 117.91(18)
C2 C1 C32 124.12(17)
C3 C2 C1 121.25(18)
C2 C3 C4 122.15(19)
C16 C4 C3 116.22(16)
C16 C4 C5 120.15(18)
C3 C4 C5 123.20(18)
C6 C5 C4 115.27(18)
C6 C5 C33 124.08(18)
C4 C5 C33 120.6(2)
C5 C6 C14 122.36(17)
C5 C6 C7 128.9(2)
C14 C6 C7 108.15(19)
C8 C7 C6 104.02(18)
C9 C8 C13 121.1(3)
C9 C8 C7 127.6(2)
C13 C8 C7 111.23(19)
C10 C9 C8 119.4(3)
C9 C10 C11 120.4(3)
C10 C11 C12 120.6(3)
C13 C12 C11 119.5(2)
C12 C13 C8 118.8(2)
C12 C13 C14 133.3(2)
C8 C13 C14 107.8(2)
C15 C14 C6 121.30(19)
C15 C14 C13 130.0(2)
C6 C14 C13 108.71(17)
C14 C15 C16 117.08(18)
C14 C15 C37 121.12(18)
C16 C15 C37 120.46(16)
C4 C16 C15 120.03(17)
C4 C16 C17 118.06(17)
C15 C16 C17 121.34(17)
C1 C17 C18 118.32(16)
C1 C17 C16 118.55(17)
C18 C17 C16 123.13(15)
C30 C18 C19 119.36(17)
C30 C18 C17 118.57(16)
C19 C18 C17 121.46(16)
C20 C19 C18 117.37(16)
C20 C19 C43 121.63(17)
C18 C19 C43 119.79(17)
C19 C20 C28 121.19(17)
C19 C20 C21 130.34(18)
C28 C20 C21 108.41(17)
C26 C21 C22 118.8(2)
C26 C21 C20 108.24(18)
C22 C21 C20 132.8(2)
C23 C22 C21 119.4(2)
C24 C23 C22 121.0(3)
C23 C24 C25 120.7(2)
C24 C25 C26 119.1(3)
C25 C26 C21 121.0(2)
C25 C26 C27 127.9(2)
C21 C26 C27 111.06(19)
C26 C27 C28 103.67(19)
C29 C28 C20 121.78(18)
C29 C28 C27 129.47(18)
C20 C28 C27 108.14(17)
C28 C29 C30 115.72(17)
C28 C29 C49 123.79(18)
C30 C29 C49 120.48(17)
C18 C30 C29 120.23(16)
C18 C30 C31 115.21(17)
C29 C30 C31 124.20(16)
C32 C31 C30 122.58(17)
C31 C32 C1 120.97(18)
C35 C33 C36 108.0(2)
C35 C33 C34 111.1(3)
C36 C33 C34 103.2(2)
C35 C33 C5 110.6(2)
C36 C33 C5 112.6(2)
C34 C33 C5 111.06(19)
C42 C37 C38 117.8(2)
C42 C37 C15 123.4(2)
C38 C37 C15 118.7(2)
C39 C38 C37 120.5(3)
C40 C39 C38 120.6(3)
C41 C40 C39 119.7(3)
C40 C41 C42 120.3(4)
C41 C42 C37 121.2(3)
C44 C43 C48 117.40(19)
C44 C43 C19 118.73(15)
C48 C43 C19 123.78(19)
C45 C44 C43 121.19(19)
C46 C45 C44 120.3(2)
C47 C46 C45 119.8(2)
C46 C47 C48 120.2(2)
C47 C48 C43 121.1(2)
C50 C49 C29 113.49(18)
C50 C49 C51 107.4(2)
C29 C49 C51 109.72(19)
C50 C49 C52 104.1(2)
C29 C49 C52 111.07(18)
C51 C49 C52 110.86(19)

loop_
_geom_bond_atom_site_label_1
_geom_bond_atom_site_label_2
_geom_bond_distance
C1 C17 1.394(3)
C1 C2 1.415(3)
C1 C32 1.419(3)
C2 C3 1.352(3)
C3 C4 1.429(3)
C4 C16 1.418(3)
C4 C5 1.442(3)
C5 C6 1.386(3)
C5 C33 1.542(3)
C6 C14 1.421(3)
C6 C7 1.524(3)
C7 C8 1.479(4)
C8 C9 1.386(3)
C8 C13 1.395(3)
C9 C10 1.361(4)
C10 C11 1.383(4)
C11 C12 1.389(3)
C12 C13 1.384(3)
C13 C14 1.483(3)
C14 C15 1.389(3)
C15 C16 1.420(3)
C15 C37 1.493(3)
C16 C17 1.453(2)
C17 C18 1.444(3)
C18 C30 1.421(2)
C18 C19 1.426(2)
C19 C20 1.377(3)
C19 C43 1.495(3)
C20 C28 1.432(3)
C20 C21 1.475(3)
C21 C26 1.390(3)
C21 C22 1.398(3)
C22 C23 1.382(3)
C23 C24 1.365(4)
C24 C25 1.376(4)
C25 C26 1.386(3)
C26 C27 1.492(3)
C27 C28 1.516(3)
C28 C29 1.387(3)
C29 C30 1.435(3)
C29 C49 1.548(3)
C30 C31 1.436(3)
C31 C32 1.344(3)
C33 C35 1.532(4)
C33 C36 1.534(3)
C33 C34 1.539(4)
C37 C42 1.379(3)
C37 C38 1.393(3)
C38 C39 1.379(4)
C39 C40 1.365(5)
C40 C41 1.364(5)
C41 C42 1.379(4)
C43 C44 1.386(3)
C43 C48 1.389(2)
C44 C45 1.370(3)
C45 C46 1.368(3)
C46 C47 1.365(4)
C47 C48 1.373(3)
C49 C50 1.529(3)
C49 C51 1.549(3)
C49 C52 1.549(3)

loop_
_cod_related_entry_id
_cod_related_entry_code
_cod_related_entry_database
1 21151788 ChemSpider
